data_7011186
loop_
_publ_author_name
'Paolo Passaniti'
'Wesley R. Browne'
'Fiona C. Lynch'
'Donal Hughes'
'Mark Nieuwenhuyzen'
'Paraic James'
'Mauro Maestri'
'Johannes G. Vos'

_publ_section_title
;
 Synthesis, spectroscopic and electrochemical properties of mononuclear
 and dinuclear bis(bipy)ruthenium(II) complexes containing
 dimethoxyphenyl(pyridin-2-yl)-1,2,4-triazole ligands
;
_journal_issue 8
_journal_name_full 'J. Chem. Soc., Dalton Trans.'
_journal_page_first 1740
_journal_page_last 1746
_journal_paper_doi 10.1039/b108728m
_journal_year 2002
_chemical_formula_sum 'C15 H14 N4 O2'
_chemical_formula_weight 282.30
_chemical_name_systematic
; 
? 
;
_space_group_IT_number 14
_symmetry_cell_setting monoclinic
_symmetry_space_group_name_Hall '-P 2yn'
_symmetry_space_group_name_H-M 'P 1 21/n 1'
_atom_sites_solution_hydrogens geom
_atom_sites_solution_primary direct
_atom_sites_solution_secondary difmap
_audit_creation_method SHELXL-97
_cell_angle_alpha 90.00
_cell_angle_beta 96.96(1)
_cell_angle_gamma 90.00
_cell_formula_units_Z 8
_cell_length_a 10.664(2)
_cell_length_b 17.689(7)
_cell_length_c 15.057(3)
_cell_measurement_temperature 293(2)
_cell_volume 2819.4(14)
_computing_structure_refinement 'SHELXL-97 (Sheldrick, 1997)'
_computing_structure_solution 'SHELXS-97 (Sheldrick, 1990)'
_diffrn_ambient_temperature 293(2)
_diffrn_measured_fraction_theta_full 0.999
_diffrn_measured_fraction_theta_max 0.999
_diffrn_measurement_device_type 'Siemens P4'
_diffrn_measurement_method 'omega scans'
_diffrn_radiation_monochromator graphite
_diffrn_radiation_source 'fine-focus sealed tube'
_diffrn_radiation_type MoK\a
_diffrn_radiation_wavelength 0.71073
_diffrn_reflns_av_R_equivalents 0.0549
_diffrn_reflns_av_sigmaI/netI 0.0793
_diffrn_reflns_limit_h_max 11
_diffrn_reflns_limit_h_min 0
_diffrn_reflns_limit_k_max 18
_diffrn_reflns_limit_k_min 0
_diffrn_reflns_limit_l_max 15
_diffrn_reflns_limit_l_min -15
_diffrn_reflns_number 3763
_diffrn_reflns_theta_full 22.19
_diffrn_reflns_theta_max 22.19
_diffrn_reflns_theta_min 1.78
_exptl_absorpt_coefficient_mu 0.092
_exptl_absorpt_correction_type none
_exptl_crystal_density_diffrn 1.330
_exptl_crystal_density_method 'not measured'
_exptl_crystal_F_000 1184
_exptl_crystal_size_max 0.85
_exptl_crystal_size_mid 0.19
_exptl_crystal_size_min 0.12
_refine_diff_density_max 0.250
_refine_diff_density_min -0.368
_refine_diff_density_rms 0.085
_refine_ls_extinction_method none
_refine_ls_goodness_of_fit_ref 1.061
_refine_ls_hydrogen_treatment mixed
_refine_ls_matrix_type full
_refine_ls_number_parameters 383
_refine_ls_number_reflns 3540
_refine_ls_number_restraints 0
_refine_ls_restrained_S_all 1.061
_refine_ls_R_factor_all 0.1165
_refine_ls_R_factor_gt 0.0705
_refine_ls_shift/su_max 0.000
_refine_ls_shift/su_mean 0.000
_refine_ls_structure_factor_coef Fsqd
_refine_ls_weighting_details 'calc w=1/[\s^2^(Fo^2^)+(0.0844P)^2^+0.0000P] where P=(Fo^2^+2Fc^2^)/3'
_refine_ls_weighting_scheme calc
_refine_ls_wR_factor_gt 0.1592
_refine_ls_wR_factor_ref 0.1868
_reflns_number_gt 2259
_reflns_number_total 3540
_reflns_threshold_expression >2sigma(I)
_cod_data_source_file b108728m.txt
_cod_data_source_block donal3
_cod_depositor_comments
;
The following automatic conversions were performed:
'_symmetry_cell_setting' value 'Monoclinic' changed to 'monoclinic'
according to '/home/saulius/struct/CIF-dictionaries/cif_core.dic'
dictionary named 'cif_core.dic' version 2.4.1 from 2010-06-29.

Automatic conversion script
Id: cif_fix_enum 1527 2010-12-29 10:47:43Z saulius 
;
_cod_original_sg_symbol_H-M P21/n
_cod_database_code 7011186

loop_
_symmetry_equiv_pos_as_xyz
'x, y, z'
'-x+1/2, y+1/2, -z+1/2'
'-x, -y, -z'
'x-1/2, -y-1/2, z-1/2'

loop_
_atom_site_label
_atom_site_type_symbol
_atom_site_fract_x
_atom_site_fract_y
_atom_site_fract_z
_atom_site_U_iso_or_equiv
_atom_site_adp_type
_atom_site_occupancy
_atom_site_symmetry_multiplicity
_atom_site_calc_flag
_atom_site_refinement_flags
_atom_site_disorder_assembly
_atom_site_disorder_group
N1A N -0.0844(4) 0.1012(2) 0.5776(3) 0.0428(10) Uani 1 1 d . . .
C2A C -0.1465(5) 0.1172(3) 0.4967(3) 0.0562(15) Uani 1 1 d . . .
H2A H -0.1477 0.1671 0.4773 0.067 Uiso 1 1 calc R . .
C3A C -0.2086(5) 0.0639(3) 0.4408(4) 0.0589(16) Uani 1 1 d . . .
H3A H -0.2519 0.0780 0.3860 0.071 Uiso 1 1 calc R . .
C4A C -0.2050(4) -0.0101(3) 0.4677(3) 0.0475(13) Uani 1 1 d . . .
H4A H -0.2444 -0.0474 0.4307 0.057 Uiso 1 1 calc R . .
C5A C -0.1424(4) -0.0286(3) 0.5503(3) 0.0410(12) Uani 1 1 d . . .
H5A H -0.1400 -0.0784 0.5702 0.049 Uiso 1 1 calc R . .
C6A C -0.0826(4) 0.0283(3) 0.6034(3) 0.0354(11) Uani 1 1 d . . .
C7A C -0.0105(4) 0.0120(3) 0.6908(3) 0.0347(11) Uani 1 1 d . . .
N8A N -0.0193(4) -0.0527(2) 0.7330(3) 0.0436(10) Uani 1 1 d . . .
N9A N 0.0666(4) -0.0439(2) 0.8068(3) 0.0430(10) Uani 1 1 d . . .
H9A H 0.0984 -0.0889 0.8607 0.052 Uiso 1 1 d R . .
N10A N 0.0751(3) 0.0617(2) 0.7316(2) 0.0363(9) Uani 1 1 d . . .
C11A C 0.1234(4) 0.0240(3) 0.8048(3) 0.0367(11) Uani 1 1 d . . .
C12A C 0.2269(4) 0.0525(3) 0.8693(3) 0.0402(12) Uani 1 1 d . . .
C13A C 0.3030(5) 0.1094(3) 0.8393(3) 0.0490(14) Uani 1 1 d . . .
H13A H 0.2848 0.1283 0.7815 0.059 Uiso 1 1 calc R . .
C14A C 0.4053(5) 0.1378(3) 0.8951(4) 0.0568(15) Uani 1 1 d . . .
C15A C 0.4330(6) 0.1078(3) 0.9796(4) 0.0659(17) Uani 1 1 d . . .
H15A H 0.5037 0.1251 1.0162 0.079 Uiso 1 1 calc R . .
C16A C 0.3586(5) 0.0528(3) 1.0112(3) 0.0602(16) Uani 1 1 d . . .
H16A H 0.3777 0.0345 1.0691 0.072 Uiso 1 1 calc R . .
C17A C 0.2548(5) 0.0246(3) 0.9564(3) 0.0456(13) Uani 1 1 d . . .
O18A O 0.4836(4) 0.1938(3) 0.8721(3) 0.0957(16) Uani 1 1 d . . .
C19A C 0.4408(7) 0.2395(4) 0.8020(5) 0.103(2) Uani 1 1 d . . .
H19A H 0.4950 0.2828 0.8016 0.154 Uiso 1 1 calc R . .
H19B H 0.3564 0.2559 0.8083 0.154 Uiso 1 1 calc R . .
H19C H 0.4407 0.2122 0.7470 0.154 Uiso 1 1 calc R . .
O20A O 0.1727(4) -0.0279(2) 0.9826(2) 0.0622(11) Uani 1 1 d . . .
C21A C 0.1944(7) -0.0569(4) 1.0722(4) 0.086(2) Uani 1 1 d . . .
H21A H 0.2734 -0.0836 1.0802 0.129 Uiso 1 1 calc R . .
H21B H 0.1272 -0.0908 1.0822 0.129 Uiso 1 1 calc R . .
H21C H 0.1971 -0.0158 1.1140 0.129 Uiso 1 1 calc R . .
N1B N 0.0313(4) -0.1768(2) 0.9166(3) 0.0476(11) Uani 1 1 d . . .
C2B C -0.0781(5) -0.1718(3) 0.9501(4) 0.0619(16) Uani 1 1 d . . .
H2B H -0.1340 -0.1338 0.9285 0.074 Uiso 1 1 calc R . .
C3B C -0.1135(5) -0.2191(3) 1.0145(4) 0.0651(17) Uani 1 1 d . . .
H3B H -0.1911 -0.2131 1.0360 0.078 Uiso 1 1 calc R . .
C4B C -0.0326(5) -0.2755(3) 1.0465(4) 0.0622(16) Uani 1 1 d . . .
H4B H -0.0540 -0.3087 1.0901 0.075 Uiso 1 1 calc R . .
C5B C 0.0812(5) -0.2819(3) 1.0130(3) 0.0490(13) Uani 1 1 d . . .
H5B H 0.1381 -0.3196 1.0339 0.059 Uiso 1 1 calc R . .
C6B C 0.1101(4) -0.2320(2) 0.9482(3) 0.0362(11) Uani 1 1 d . . .
C7B C 0.2305(4) -0.2365(3) 0.9099(3) 0.0345(11) Uani 1 1 d . . .
N8B N 0.3011(4) -0.2981(2) 0.9172(3) 0.0491(11) Uani 1 1 d . . .
N9B N 0.3999(4) -0.2781(2) 0.8737(3) 0.0441(10) Uani 1 1 d . . .
H9B H 0.4705 -0.3206 0.8608 0.053 Uiso 1 1 d R . .
N10B N 0.2772(3) -0.1791(2) 0.8641(2) 0.0341(9) Uani 1 1 d . . .
C11B C 0.3853(4) -0.2072(2) 0.8418(3) 0.0344(11) Uani 1 1 d . . .
C12B C 0.4734(4) -0.1633(2) 0.7949(3) 0.0344(11) Uani 1 1 d . . .
C13B C 0.4367(4) -0.0915(3) 0.7659(3) 0.0393(12) Uani 1 1 d . . .
H13B H 0.3575 -0.0736 0.7757 0.047 Uiso 1 1 calc R . .
C14B C 0.5154(5) -0.0459(3) 0.7225(3) 0.0411(12) Uani 1 1 d . . .
C15B C 0.6342(5) -0.0714(3) 0.7103(3) 0.0534(14) Uani 1 1 d . . .
H15B H 0.6886 -0.0407 0.6826 0.064 Uiso 1 1 calc R . .
C16B C 0.6719(5) -0.1426(3) 0.7393(4) 0.0557(15) Uani 1 1 d . . .
H16B H 0.7528 -0.1593 0.7322 0.067 Uiso 1 1 calc R . .
C17B C 0.5915(5) -0.1897(3) 0.7788(3) 0.0470(13) Uani 1 1 d . . .
O18B O 0.4652(4) 0.0226(2) 0.6935(3) 0.0657(11) Uani 1 1 d . . .
C19B C 0.5334(6) 0.0671(4) 0.6411(5) 0.103(3) Uani 1 1 d . . .
H19D H 0.4862 0.1120 0.6236 0.155 Uiso 1 1 calc R . .
H19E H 0.5488 0.0394 0.5887 0.155 Uiso 1 1 calc R . .
H19F H 0.6125 0.0808 0.6746 0.155 Uiso 1 1 calc R . .
O20B O 0.6216(4) -0.2613(2) 0.8068(3) 0.0786(13) Uani 1 1 d . . .
C21B C 0.7210(6) -0.2988(4) 0.7715(5) 0.101(3) Uani 1 1 d . . .
H21D H 0.8004 -0.2785 0.7979 0.152 Uiso 1 1 calc R . .
H21E H 0.7128 -0.2916 0.7078 0.152 Uiso 1 1 calc R . .
H21F H 0.7176 -0.3518 0.7846 0.152 Uiso 1 1 calc R . .

loop_
_atom_site_aniso_label
_atom_site_aniso_U_11
_atom_site_aniso_U_22
_atom_site_aniso_U_33
_atom_site_aniso_U_23
_atom_site_aniso_U_13
_atom_site_aniso_U_12
N1A 0.041(2) 0.039(2) 0.044(3) 0.000(2) -0.013(2) 0.000(2)
C2A 0.061(4) 0.052(3) 0.052(4) 0.002(3) -0.010(3) 0.008(3)
C3A 0.049(3) 0.070(4) 0.051(3) -0.006(3) -0.020(3) 0.007(3)
C4A 0.033(3) 0.058(4) 0.049(3) -0.015(3) -0.005(3) -0.009(3)
C5A 0.035(3) 0.042(3) 0.046(3) -0.008(2) 0.003(2) -0.010(2)
C6A 0.027(2) 0.038(3) 0.041(3) -0.004(2) 0.003(2) -0.002(2)
C7A 0.031(3) 0.038(3) 0.036(3) -0.001(2) 0.006(2) -0.006(2)
N8A 0.038(2) 0.042(2) 0.048(3) 0.002(2) -0.006(2) -0.008(2)
N9A 0.041(2) 0.041(3) 0.045(3) 0.008(2) -0.002(2) -0.002(2)
N10A 0.036(2) 0.034(2) 0.037(2) 0.0005(19) -0.0033(18) -0.0055(19)
C11A 0.034(3) 0.036(3) 0.038(3) -0.001(2) 0.001(2) 0.006(2)
C12A 0.037(3) 0.045(3) 0.036(3) -0.002(2) -0.005(2) 0.011(2)
C13A 0.047(3) 0.049(3) 0.048(3) -0.001(3) -0.007(3) -0.001(3)
C14A 0.044(3) 0.066(4) 0.057(4) -0.004(3) -0.010(3) -0.005(3)
C15A 0.056(4) 0.084(5) 0.052(4) -0.008(3) -0.013(3) -0.001(3)
C16A 0.068(4) 0.073(4) 0.035(3) -0.001(3) -0.012(3) 0.017(3)
C17A 0.051(3) 0.048(3) 0.037(3) 0.000(3) -0.001(3) 0.011(3)
O18A 0.067(3) 0.113(4) 0.097(3) 0.029(3) -0.030(3) -0.037(3)
C19A 0.105(6) 0.106(6) 0.097(6) 0.014(5) 0.007(5) -0.029(5)
O20A 0.080(3) 0.064(2) 0.042(2) 0.0083(19) 0.0012(19) -0.004(2)
C21A 0.127(6) 0.085(5) 0.045(4) 0.014(3) 0.004(4) -0.002(5)
N1B 0.038(2) 0.046(3) 0.062(3) 0.010(2) 0.019(2) 0.006(2)
C2B 0.044(3) 0.062(4) 0.084(4) 0.014(3) 0.023(3) 0.012(3)
C3B 0.043(3) 0.075(4) 0.084(4) 0.004(4) 0.031(3) 0.001(3)
C4B 0.059(4) 0.071(4) 0.062(4) 0.013(3) 0.029(3) -0.012(3)
C5B 0.055(3) 0.047(3) 0.046(3) 0.013(3) 0.010(3) -0.004(3)
C6B 0.039(3) 0.032(3) 0.037(3) -0.001(2) 0.003(2) -0.007(2)
C7B 0.028(3) 0.037(3) 0.038(3) 0.003(2) 0.001(2) 0.000(2)
N8B 0.041(3) 0.040(2) 0.068(3) 0.008(2) 0.016(2) 0.006(2)
N9B 0.034(2) 0.042(3) 0.059(3) 0.007(2) 0.013(2) 0.008(2)
N10B 0.028(2) 0.038(2) 0.036(2) 0.0059(19) 0.0030(17) 0.0005(19)
C11B 0.036(3) 0.035(3) 0.032(3) 0.002(2) 0.001(2) 0.002(2)
C12B 0.027(3) 0.042(3) 0.033(3) 0.000(2) 0.002(2) 0.006(2)
C13B 0.033(3) 0.046(3) 0.039(3) -0.001(2) 0.006(2) 0.002(2)
C14B 0.041(3) 0.042(3) 0.040(3) 0.002(2) 0.002(2) -0.003(2)
C15B 0.043(3) 0.065(4) 0.053(3) 0.009(3) 0.008(3) -0.011(3)
C16B 0.031(3) 0.072(4) 0.066(4) 0.010(3) 0.012(3) 0.006(3)
C17B 0.035(3) 0.049(3) 0.056(3) 0.009(3) 0.004(2) 0.008(3)
O18B 0.073(3) 0.052(2) 0.076(3) 0.022(2) 0.024(2) 0.008(2)
C19B 0.084(5) 0.078(5) 0.150(7) 0.059(5) 0.021(5) -0.013(4)
O20B 0.054(2) 0.073(3) 0.118(4) 0.037(3) 0.044(2) 0.034(2)
C21B 0.090(5) 0.082(5) 0.143(7) 0.033(5) 0.061(5) 0.053(4)

loop_
_atom_type_symbol
_atom_type_description
_atom_type_scat_dispersion_real
_atom_type_scat_dispersion_imag
_atom_type_scat_source
C C 0.0033 0.0016 'International Tables Vol C Tables 4.2.6.8 and 6.1.1.4'
H H 0.0000 0.0000 'International Tables Vol C Tables 4.2.6.8 and 6.1.1.4'
N N 0.0061 0.0033 'International Tables Vol C Tables 4.2.6.8 and 6.1.1.4'
O O 0.0106 0.0060 'International Tables Vol C Tables 4.2.6.8 and 6.1.1.4'

loop_
_geom_angle_atom_site_label_1
_geom_angle_atom_site_label_2
_geom_angle_atom_site_label_3
_geom_angle
_geom_angle_site_symmetry_1
_geom_angle_site_symmetry_3
_geom_angle_publ_flag
C2A N1A C6A 116.8(4) . . ?
N1A C2A C3A 123.8(5) . . ?
C4A C3A C2A 118.7(5) . . ?
C3A C4A C5A 119.1(5) . . ?
C4A C5A C6A 119.0(5) . . ?
N1A C6A C5A 122.6(4) . . ?
N1A C6A C7A 115.7(4) . . ?
C5A C6A C7A 121.7(4) . . ?
N8A C7A N10A 115.2(4) . . ?
N8A C7A C6A 122.9(4) . . ?
N10A C7A C6A 121.9(4) . . ?
C7A N8A N9A 102.4(4) . . ?
C11A N9A N8A 110.1(4) . . ?
C11A N10A C7A 102.8(4) . . ?
N10A C11A N9A 109.5(4) . . ?
N10A C11A C12A 123.9(4) . . ?
N9A C11A C12A 126.6(4) . . ?
C17A C12A C13A 119.3(5) . . ?
C17A C12A C11A 123.8(5) . . ?
C13A C12A C11A 116.8(4) . . ?
C14A C13A C12A 120.5(5) . . ?
O18A C14A C15A 116.3(5) . . ?
O18A C14A C13A 124.6(5) . . ?
C15A C14A C13A 119.0(6) . . ?
C16A C15A C14A 121.6(5) . . ?
C15A C16A C17A 120.0(5) . . ?
O20A C17A C16A 124.3(5) . . ?
O20A C17A C12A 116.1(4) . . ?
C16A C17A C12A 119.6(5) . . ?
C19A O18A C14A 117.9(5) . . ?
C17A O20A C21A 118.6(4) . . ?
C2B N1B C6B 117.1(4) . . ?
N1B C2B C3B 124.0(5) . . ?
C4B C3B C2B 118.6(5) . . ?
C3B C4B C5B 118.6(5) . . ?
C4B C5B C6B 119.3(5) . . ?
N1B C6B C5B 122.3(4) . . ?
N1B C6B C7B 116.1(4) . . ?
C5B C6B C7B 121.5(4) . . ?
N8B C7B N10B 114.7(4) . . ?
N8B C7B C6B 121.9(4) . . ?
N10B C7B C6B 123.4(4) . . ?
C7B N8B N9B 102.4(4) . . ?
C11B N9B N8B 110.7(4) . . ?
C11B N10B C7B 103.4(4) . . ?
N10B C11B N9B 108.9(4) . . ?
N10B C11B C12B 123.2(4) . . ?
N9B C11B C12B 127.8(4) . . ?
C13B C12B C17B 118.7(4) . . ?
C13B C12B C11B 117.8(4) . . ?
C17B C12B C11B 123.6(4) . . ?
C12B C13B C14B 121.3(4) . . ?
O18B C14B C15B 125.1(4) . . ?
O18B C14B C13B 115.4(4) . . ?
C15B C14B C13B 119.5(5) . . ?
C16B C15B C14B 119.6(5) . . ?
C15B C16B C17B 121.0(5) . . ?
O20B C17B C16B 124.0(5) . . ?
O20B C17B C12B 116.3(4) . . ?
C16B C17B C12B 119.7(5) . . ?
C14B O18B C19B 118.2(4) . . ?
C17B O20B C21B 118.8(4) . . ?

loop_
_geom_bond_atom_site_label_1
_geom_bond_atom_site_label_2
_geom_bond_distance
_geom_bond_site_symmetry_2
_geom_bond_publ_flag
N1A C2A 1.344(6) . ?
N1A C6A 1.345(5) . ?
C2A C3A 1.378(7) . ?
C3A C4A 1.370(7) . ?
C4A C5A 1.378(6) . ?
C5A C6A 1.391(6) . ?
C6A C7A 1.470(6) . ?
C7A N8A 1.319(5) . ?
C7A N10A 1.359(5) . ?
N8A N9A 1.360(5) . ?
N9A C11A 1.347(5) . ?
N10A C11A 1.337(5) . ?
C11A C12A 1.468(6) . ?
C12A C17A 1.398(6) . ?
C12A C13A 1.402(6) . ?
C13A C14A 1.387(7) . ?
C14A O18A 1.367(6) . ?
C14A C15A 1.377(7) . ?
C15A C16A 1.375(7) . ?
C16A C17A 1.390(7) . ?
C17A O20A 1.367(6) . ?
O18A C19A 1.364(7) . ?
O20A C21A 1.435(6) . ?
N1B C2B 1.329(6) . ?
N1B C6B 1.337(6) . ?
C2B C3B 1.368(7) . ?
C3B C4B 1.368(7) . ?
C4B C5B 1.373(7) . ?
C5B C6B 1.379(6) . ?
C6B C7B 1.472(6) . ?
C7B N8B 1.321(5) . ?
C7B N10B 1.356(5) . ?
N8B N9B 1.353(5) . ?
N9B C11B 1.345(5) . ?
N10B C11B 1.335(5) . ?
C11B C12B 1.464(6) . ?
C12B C13B 1.383(6) . ?
C12B C17B 1.392(6) . ?
C13B C14B 1.383(6) . ?
C14B O18B 1.375(6) . ?
C14B C15B 1.378(7) . ?
C15B C16B 1.378(7) . ?
C16B C17B 1.380(7) . ?
C17B O20B 1.362(6) . ?
O18B C19B 1.382(6) . ?
O20B C21B 1.408(6) . ?
